data_2005304
loop_
_publ_author_name
'Linetsky, M.'
'Zaragoza, F.'
'Bott, S. G.'
'Marchand, A. P.'

_publ_section_title
;
 Two Methylated Hexacyclic Cage Diketones
;
_journal_issue 8
_journal_name_full 'Acta Crystallographica Section C'
_journal_page_first 2061
_journal_page_last 2063
_journal_paper_doi 10.1107/S0108270196001667
_journal_volume 52
_journal_year 1996
_chemical_formula_iupac 'C16 H14 O2'
_chemical_formula_sum 'C16 H14 O2'
_chemical_formula_weight 238.29
_space_group_IT_number 14
_symmetry_cell_setting monoclinic
_symmetry_space_group_name_Hall '-P 2yn'
_symmetry_space_group_name_H-M 'P 1 21/n 1'
_atom_type_scat_source IntTabIV
_cell_angle_alpha 90
_cell_angle_beta 92.101(8)
_cell_angle_gamma 90
_cell_formula_units_Z 4
_cell_length_a 6.7134(8)
_cell_length_b 9.8931(9)
_cell_length_c 17.485(1)
_cell_measurement_reflns_used 25
_cell_measurement_temperature 294
_cell_measurement_theta_max 20
_cell_measurement_theta_min 13
_cell_volume 1160.51(19)
_computing_cell_refinement 'Enraf Nonius CAD-4 System'
_computing_data_collection 'Enraf Nonius CAD-4 System'
_computing_data_reduction 'MolEN (Fair, 1990)'
_computing_molecular_graphics 'ORTEPII (Johnson, 1976)'
_computing_publication_material MolEN
_computing_structure_refinement MolEN
_computing_structure_solution 'MULTAN80 (Main et al. 1980)'
_diffrn_measurement_device 'Enraf-Nonius CAD-4'
_diffrn_measurement_method \q/2\q
_diffrn_radiation_type MoK\a
_diffrn_radiation_wavelength 0.71073
_diffrn_reflns_av_R_equivalents 0.024
_diffrn_reflns_limit_h_max 7
_diffrn_reflns_limit_h_min 0
_diffrn_reflns_limit_k_max 10
_diffrn_reflns_limit_k_min 0
_diffrn_reflns_limit_l_max 18
_diffrn_reflns_limit_l_min -18
_diffrn_reflns_number 1662
_diffrn_reflns_theta_max 22
_diffrn_standards_decay_% 1
_diffrn_standards_interval_time 60
_diffrn_standards_number 3
_exptl_absorpt_coefficient_mu 0.083
_exptl_absorpt_correction_type none
_exptl_crystal_colour colorless
_exptl_crystal_density_diffrn 1.364
_exptl_crystal_density_method none
_exptl_crystal_description block
_exptl_crystal_size_max 0.32
_exptl_crystal_size_mid 0.26
_exptl_crystal_size_min 0.22
_refine_diff_density_max 0.14
_refine_diff_density_min -0.17
_refine_ls_extinction_method none
_refine_ls_goodness_of_fit_obs 1.36
_refine_ls_hydrogen_treatment noref
_refine_ls_number_parameters 163
_refine_ls_number_reflns 1072
_refine_ls_R_factor_obs 0.0384
_refine_ls_shift/esd_max 0.01
_refine_ls_structure_factor_coef F
_refine_ls_weighting_details 'w = 1/[\s^2^(F) + 0.04F^2^]'
_refine_ls_weighting_scheme calc
_refine_ls_wR_factor_obs 0.0416
_reflns_number_observed 1072
_reflns_number_total 1524
_reflns_observed_criterion I>3\s(I)
_cod_data_source_file ta1064.cif
_cod_data_source_block ta1064a
_cod_depositor_comments
;
The following automatic conversions were performed:

'_refine_ls_weighting_scheme' value 'w = 1/[\s^2^(F) + 0.04F^2^]' was
changed to 'calc'. New tag '_refine_ls_weighting_details' was
created. The value of the new tag was set to 'w = 1/[\s^2^(F) +
0.04F^2^]'.

Automatic conversion script
Id: cif_fix_values 3143 2015-03-26 13:38:13Z robertas 
;
_cod_original_cell_volume 1160.5(6)
_cod_original_sg_symbol_H-M 'P 21/n'
_cod_database_code 2005304

loop_
_symmetry_equiv_pos_as_xyz
x,y,z
1/2+x,1/2-y,1/2+z
-x,-y,-z
1/2-x,1/2+y,1/2-z

loop_
_atom_site_label
_atom_site_fract_x
_atom_site_fract_y
_atom_site_fract_z
_atom_site_B_iso_or_equiv
O3 .9942(3) .0798(3) .7969(2) 4.61(6)
O10 .4589(4) .0658(3) .6986(1) 4.96(6)
C1 .7127(5) .2832(4) .9101(2) 3.50(8)
C1a .8893(6) .3351(4) .9579(2) 5.3(1)
C2 .7561(5) .2583(4) .8254(2) 3.23(7)
C3 .8444(5) .1182(4) .8268(2) 3.06(7)
C4 .7111(5) .0356(3) .8758(2) 2.78(7)
C5 .7917(5) -.0970(4) .9018(2) 3.51(8)
C6 .6891(6) -0.2106(4) .8955(2) 4.07(8)
C7 .4879(6) -0.2150(4) .8615(2) 4.09(8)
C8 .3996(5) -0.1056(4) .8341(2) 3.70(8)
C9 .4922(5) .0300(3) .8364(2) 2.85(7)
C10 .4923(5) .1091(4) .7623(2) 3.25(7)
C11 .5402(5) .2522(4) .7860(2) 3.47(8)
C12 .4047(5) .2750(4) .8538(2) 3.66(8)
C13 .4230(5) .1366(4) .8946(2) 3.17(7)
C14 .6330(5) .1424(4) .9330(2) 3.19(8)
C15 .5235(6) .3679(4) .9067(2) 4.22(9)
H1a .9968 .2731 .9551 6
H1b .929 .4206 .939 6
H1c .8527 .3441 1.0096 6
H2 .8393 .3215 .801 4
H5 .9229 -0.1003 .9239 4
H6 .7485 -0.2921 .9137 5
H7 .4188 -0.2988 .859 5
H8 .2691 -0.1142 .8115 4
H11 .5271 .3125 .7438 4
H12 .2739 .3064 .841 4
H13 .3054 .1196 .9217 4
H14 .6572 .1295 .9863 4
H15a .5433 .4548 .8851 5
H15b .4661 .3773 .9552 5

loop_
_geom_angle_atom_site_label_1
_geom_angle_atom_site_label_2
_geom_angle_atom_site_label_3
_geom_angle
_geom_angle_publ_flag
C1a C1 C2 114.4(3) yes
C1a C1 C15 118.0(3) yes
C2 C1 C15 103.8(3) yes
C1 C2 C3 102.7(3) yes
C3 C2 C11 109.0(3) yes
O3 C3 C4 126.7(3) yes
C3 C4 C5 115.9(3) yes
C3 C4 C14 102.6(3) yes
C5 C4 C14 122.0(3) yes
C4 C5 C6 122.9(3) yes
C6 C7 C8 121.5(3) yes
C4 C9 C8 114.9(3) yes
C4 C9 C13 89.2(2) yes
C8 C9 C13 120.0(3) yes
O10 C10 C9 126.7(3) yes
C9 C10 C11 105.0(3) yes
C2 C11 C12 102.5(3) yes
C11 C12 C13 100.8(3) yes
C13 C12 C15 103.0(3) yes
C9 C13 C14 91.2(2) yes
C1 C14 C4 108.4(3) yes
C4 C14 C13 91.1(2) yes
C1a C1 C14 115.6(3) yes
C2 C1 C14 100.6(3) yes
C14 C1 C15 102.1(3) yes
C1 C2 C11 102.9(3) yes
O2 C3 C2 127.8(3) yes
C2 C3 C4 105.5(3) yes
C3 C4 C9 109.3(2) yes
C5 C4 C9 114.8(3) yes
C9 C4 C14 88.6(2) yes
C5 C6 C7 122.2(3) yes
C7 C8 C9 123.6(3) yes
C4 C9 C10 108.7(3) yes
C8 C9 C10 117.4(3) yes
C10 C9 C13 102.6(3) yes
O10 C10 C11 128.3(3) yes
C2 C11 C10 109.8(3) yes
C10 C11 C12 102.9(3) yes
C1 C14 C13 103.9(3) yes
C1 C15 C12 96.3(3) yes
C1 C1a H1a 109.5(4) no
C1 C1a H1b 109.5(4) no
C1 C1a H1c 109.5(4) no
H1a C1a H1b 109.5(4) no
H1a C1a H1c 109.5(4) no
H1b C1a H1c 109.5(4) no
C1 C2 H2 117.4(3) no
C3 C2 H2 112.1(3) no
C11 C2 H2 111.9(3) no
C1 C14 H14 109.1(3) no
C4 C14 H14 119.3(3) no
C13 C14 H14 123.0(3) no
C14 C13 H13 123.5(3) no
C9 C13 H13 118.8(3) no
C12 C13 H13 109.5(3) no
C2 C11 H11 111.8 no
C10 C11 H11 111.4 no
C12 C11 H11 117.8 no
C13 C12 H12 117.0 no
C11 C12 H12 115.8 no
C15 C12 H12 114.0 no
C1 C15 H15a 112.7 no
C1 C15 H15b 112.7 no
C12 C15 H15a 112.7 no
C12 C15 H15b 112.7 no
H15a C15 H15b 109.5 no
C4 C5 H5 118.5 no
C6 C5 H5 118.5 no
C5 C6 H6 118.9 no
C7 C6 H6 118.9 no
C6 C7 H7 119.2 no
C8 C7 H7 119.2 no
C9 C8 H8 118.2 no
C7 C8 H8 118.2 no

loop_
_geom_bond_atom_site_label_1
_geom_bond_atom_site_label_2
_geom_bond_distance
_geom_bond_publ_flag
O3 C3 1.211(4) yes
C1 C1a 1.516(5) yes
C1 C14 1.550(5) yes
C2 C3 1.507(5) yes
C3 C4 1.503(5) yes
C4 C9 1.601(4) yes
C5 C6 1.320(5) yes
C7 C8 1.316(5) yes
C9 C10 1.515(5) yes
C10 C11 1.503(5) yes
C12 C13 1.547(5) yes
C13 C14 1.540(4) yes
O10 C10 1.207(4) yes
C1 C2 1.539(5) yes
C1 C15 1.521(5) yes
C2 C11 1.584(5) yes
C4 C5 1.484(5) yes
C4 C14 1.559(5) yes
C6 C7 1.457(5) yes
C8 C9 1.479(5) yes
C9 C13 1.549(5) yes
C11 C12 1.537(5) yes
C12 C15 1.511(5) yes
C1a H1a 0.95 no
C1a H1b 0.95 no
C1a H1c 0.95 no
C2 H2 0.95 no
C14 H14 0.95 no
C13 H13 0.95 no
C11 H11 0.95 no
C12 H12 0.95 no
C15 H15a 0.95 no
C15 H15b 0.95 no
C5 H5 0.95 no
C6 H6 0.95 no
C7 H7 0.95 no
C8 H8 0.95 no
